data_1528960
loop_
_publ_author_name
'Viefhaus, T.'
'Schwarz, W.'
'Huebler, K.'
'Weidlein, J.'
'Locke, K.'

_publ_section_title
;
 Das unterschiedliche Reaktionsverhalten von basefreiem
 Tris(trimethylsilyl)methyl-Lithium gegenueber den Trihalogeniden der
 Erdmetalle und des Eisens
;
_journal_name_full 'Zeitschrift fuer Anorganische und Allgemeine Chemie'
_journal_page_first 715
_journal_page_last 725
_journal_volume 627
_journal_year 2001
_chemical_formula_sum 'C20 H54 Fe Si6'
_chemical_name_systematic '(((C H3)3 Si)3 C)2 Fe'
_space_group_IT_number 15
_symmetry_space_group_name_Hall '-C 2yc'
_symmetry_space_group_name_H-M 'C 1 2/c 1'
_cell_angle_alpha 90
_cell_angle_beta 109.42
_cell_angle_gamma 90
_cell_formula_units_Z 4
_cell_length_a 16.128
_cell_length_b 8.925
_cell_length_c 22.713
_cell_volume 3083.359
_citation_journal_id_ASTM ZAACAB
_cod_data_source_file Viefhaus_ZAACAB_2001_1036.cif
_cod_data_source_block C20H54Fe1Si6
_cod_original_formula_sum 'C20 H54 Fe1 Si6'
_cod_database_code 1528960

loop_
_symmetry_equiv_pos_as_xyz
x,y,z
-x,y,-z+1/2
-x,-y,-z
x,-y,z-1/2
x+1/2,y+1/2,z
-x+1/2,y+1/2,-z+1/2
-x+1/2,-y+1/2,-z
x+1/2,-y+1/2,z-1/2

loop_
_atom_site_label
_atom_site_type_symbol
_atom_site_fract_x
_atom_site_fract_y
_atom_site_fract_z
_atom_site_occupancy
_atom_site_U_iso_or_equiv
Si1 Si+4 0.15772 0.33898 0.09449 1 0.0
C3 C-4 0.0717 0.2205 0.0379 1 0.0
C1 C-4 0.2694 0.2913 0.0922 1 0.0
H2 H+1 0.1212 0.5532 0.0286 1 0.0
H22 H+1 0.4836 0.3321 0.169 1 0.0
H5 H+1 0.0834 0.1167 0.0485 1 0.0
H26 H+1 0.3391 0.5483 0.0176 1 0.0
C8 C-4 0.3428 0.5523 0.1879 1 0.0
H14 H+1 0.4159 0.2186 0.2311 1 0.0
H3 H+1 0.163 0.6052 0.0982 1 0.0
H4 H+1 0.0149 0.2466 0.0397 1 0.0
C2 C-4 0.1223 0.5368 0.0706 1 0.0
Fe1 Fe+2 0.25 0.25 0 1 0.0
H18 H+1 0.4493 0.0897 0.12 1 0.0
H8 H+1 0.1865 0.3775 0.2031 1 0.0
C10 C-4 0.3272 0.593 0.0524 1 0.0
H13 H+1 0.3239 0.2024 0.2397 1 0.0
H25 H+1 0.2668 0.6243 0.0397 1 0.0
C9 C-4 0.467 0.4045 0.1358 1 0.0
H21 H+1 0.3865 0.6299 0.1993 1 0.0
H27 H+1 0.3647 0.6783 0.0668 1 0.0
H10 H+1 0.1836 0.0049 0.1448 1 0.0
H11 H+1 0.2578 -0.1167 0.1583 1 0.0
H23 H+1 0.5021 0.4931 0.1487 1 0.0
H1 H+1 0.0647 0.553 0.073 1 0.0
C5 C-4 0.2305 -0.0339 0.132 1 0.0
C7 C-4 0.3994 0.0245 0.1123 1 0.0
H19 H+1 0.3535 0.4822 0.2217 1 0.0
Si3 Si+4 0.34831 0.45312 0.11682 1 0.0
C6 C-4 0.3659 0.1545 0.2243 1 0.0
H9 H+1 0.1564 0.2113 0.1861 1 0.0
H7 H+1 0.0866 0.3405 0.1709 1 0.0
H16 H+1 0.3754 0.0034 0.0684 1 0.0
H6 H+1 0.0728 0.2376 -0.0036 1 0.0
C4 C-4 0.1453 0.314 0.1733 1 0.0
H24 H+1 0.4764 0.3631 0.0995 1 0.0
H20 H+1 0.2855 0.5959 0.1792 1 0.0
H12 H+1 0.2072 -0.0672 0.0894 1 0.0
Si2 Si+4 0.31418 0.11721 0.13865 1 0.0
H17 H+1 0.4175 -0.0674 0.1349 1 0.0
H15 H+1 0.3842 0.0615 0.2459 1 0.0
